data_7104475
loop_
_publ_author_name
'Gholami, Mojtaba'
'Chaur, Manuel N'
'Wilde, Myron'
'Ferguson, Michael J'
'McDonald, Robert'
'Echegoyen, Luis'
'Tykwinski, Rik R'

_publ_section_title
;
 Radiaannulenes: synthesis, electrochemistry, and solid-state
 structure.
;
_journal_issue 21
_journal_name_full 'Chemical communications (Cambridge, England)'
_journal_page_first 3038
_journal_page_last 3040
_journal_paper_doi 10.1039/b904762j
_journal_volume 34
_journal_year 2009
_chemical_formula_moiety 'C48 H24, 0.5(C2 H2 Cl4)'
_chemical_formula_sum 'C49 H25 Cl2'
_chemical_formula_weight 684.59
_chemical_name_systematic
;

?

;
_space_group_IT_number 61
_symmetry_cell_setting orthorhombic
_symmetry_space_group_name_Hall '-P 2ac 2ab'
_symmetry_space_group_name_H-M 'P b c a'
_atom_sites_solution_hydrogens geom
_atom_sites_solution_primary direct
_atom_sites_solution_secondary difmap
_audit_creation_method SHELXL-97
_cell_angle_alpha 90.00
_cell_angle_beta 90.00
_cell_angle_gamma 90.00
_cell_formula_units_Z 8
_cell_length_a 15.983(4)
_cell_length_b 19.880(4)
_cell_length_c 21.062(5)
_cell_measurement_reflns_used 9687
_cell_measurement_temperature 173(2)
_cell_measurement_theta_max 24.01
_cell_measurement_theta_min 2.27
_cell_volume 6692(3)
_computing_cell_refinement 'Bruker SAINT'
_computing_data_collection 'Bruker APEX2'
_computing_data_reduction 'Bruker SAINT'
_computing_molecular_graphics 'Bruker SHELXTL'
_computing_publication_material 'Bruker SHELXTL'
_computing_structure_refinement 'SHELXL-97 (Sheldrick, 2008)'
_computing_structure_solution 'SHELXS-97 (Sheldrick, 2008)'
_diffrn_ambient_temperature 173(2)
_diffrn_measured_fraction_theta_full 0.998
_diffrn_measured_fraction_theta_max 0.998
_diffrn_measurement_device_type 'Bruker APEX-II CCD'
_diffrn_measurement_method '\w scans'
_diffrn_radiation_monochromator graphite
_diffrn_radiation_source 'fine-focus sealed tube'
_diffrn_radiation_type MoK\a
_diffrn_radiation_wavelength 0.71073
_diffrn_reflns_av_R_equivalents 0.0580
_diffrn_reflns_av_sigmaI/netI 0.0282
_diffrn_reflns_limit_h_max 19
_diffrn_reflns_limit_h_min -19
_diffrn_reflns_limit_k_max 24
_diffrn_reflns_limit_k_min -24
_diffrn_reflns_limit_l_max 25
_diffrn_reflns_limit_l_min -25
_diffrn_reflns_number 47774
_diffrn_reflns_theta_full 25.75
_diffrn_reflns_theta_max 25.75
_diffrn_reflns_theta_min 1.90
_exptl_absorpt_coefficient_mu 0.231
_exptl_absorpt_correction_T_max 0.9552
_exptl_absorpt_correction_T_min 0.9189
_exptl_absorpt_correction_type integration
_exptl_absorpt_process_details 'SADABS (Sheldrick, 2008)'
_exptl_crystal_colour orange
_exptl_crystal_density_diffrn 1.359
_exptl_crystal_density_method 'not measured'
_exptl_crystal_description prism
_exptl_crystal_F_000 2824
_exptl_crystal_size_max 0.37
_exptl_crystal_size_mid 0.22
_exptl_crystal_size_min 0.20
_refine_diff_density_max 0.305
_refine_diff_density_min -0.359
_refine_diff_density_rms 0.038
_refine_ls_extinction_method none
_refine_ls_goodness_of_fit_ref 1.030
_refine_ls_hydrogen_treatment constr
_refine_ls_matrix_type full
_refine_ls_number_parameters 460
_refine_ls_number_reflns 6393
_refine_ls_number_restraints 0
_refine_ls_restrained_S_all 1.030
_refine_ls_R_factor_all 0.0636
_refine_ls_R_factor_gt 0.0400
_refine_ls_shift/su_max 0.001
_refine_ls_shift/su_mean 0.000
_refine_ls_structure_factor_coef Fsqd
_refine_ls_weighting_details 'calc w=1/[\s^2^(Fo^2^)+(0.0392P)^2^+3.0150P] where P=(Fo^2^+2Fc^2^)/3'
_refine_ls_weighting_scheme calc
_refine_ls_wR_factor_gt 0.0911
_refine_ls_wR_factor_ref 0.1039
_reflns_number_gt 4613
_reflns_number_total 6393
_reflns_threshold_expression I>2\s(I)
_cod_data_source_file b904762j.txt
_cod_data_source_block 3b
_cod_depositor_comments
;
The following automatic conversions were performed:
'_symmetry_cell_setting' value 'Orthorhombic' changed to 'orthorhombic'
according to '/home/saulius/struct/CIF-dictionaries/cif_core.dic'
dictionary named 'cif_core.dic' version 2.4.1 from 2010-06-29.

Automatic conversion script
Id: cif_fix_enum 1527 2010-12-29 10:47:43Z saulius 
;
_cod_database_code 7104475

loop_
_symmetry_equiv_pos_as_xyz
'x, y, z'
'-x+1/2, -y, z+1/2'
'x+1/2, -y+1/2, -z'
'-x, y+1/2, -z+1/2'
'-x, -y, -z'
'x-1/2, y, -z-1/2'
'-x-1/2, y-1/2, z'
'x, -y-1/2, z-1/2'

loop_
_atom_site_label
_atom_site_type_symbol
_atom_site_fract_x
_atom_site_fract_y
_atom_site_fract_z
_atom_site_U_iso_or_equiv
_atom_site_adp_type
_atom_site_occupancy
_atom_site_symmetry_multiplicity
_atom_site_calc_flag
_atom_site_refinement_flags
_atom_site_disorder_assembly
_atom_site_disorder_group
C1 C 0.01197(12) 0.41354(9) 0.36252(8) 0.0334(4) Uani 1 1 d . . .
C2 C 0.05638(12) 0.37053(10) 0.38402(8) 0.0340(4) Uani 1 1 d . . .
C3 C 0.10579(11) 0.31543(9) 0.40596(8) 0.0337(4) Uani 1 1 d . . .
C4 C 0.10087(12) 0.25294(10) 0.37523(9) 0.0399(5) Uani 1 1 d . . .
H4 H 0.0641 0.2476 0.3401 0.048 Uiso 1 1 calc R . .
C5 C 0.14828(13) 0.19938(10) 0.39506(10) 0.0440(5) Uani 1 1 d . . .
H5 H 0.1443 0.1575 0.3735 0.053 Uiso 1 1 calc R . .
C6 C 0.20168(13) 0.20604(10) 0.44605(10) 0.0440(5) Uani 1 1 d . . .
H6 H 0.2344 0.1688 0.4596 0.053 Uiso 1 1 calc R . .
C7 C 0.20754(12) 0.26672(10) 0.47730(10) 0.0407(5) Uani 1 1 d . . .
H7 H 0.2439 0.2708 0.5128 0.049 Uiso 1 1 calc R . .
C8 C 0.16093(11) 0.32245(9) 0.45772(9) 0.0331(4) Uani 1 1 d . . .
C9 C 0.17178(11) 0.38589(10) 0.48835(9) 0.0331(4) Uani 1 1 d . . .
C10 C 0.18692(11) 0.43798(9) 0.51440(8) 0.0322(4) Uani 1 1 d . . .
C11 C 0.20092(11) 0.50209(9) 0.54353(8) 0.0313(4) Uani 1 1 d . . .
C12 C 0.25920(11) 0.51229(9) 0.59008(8) 0.0320(4) Uani 1 1 d . . .
C13 C 0.14980(11) 0.55499(9) 0.51865(9) 0.0327(4) Uani 1 1 d . . .
C14 C 0.10699(12) 0.59789(9) 0.49523(9) 0.0338(4) Uani 1 1 d . . .
C15 C 0.06023(11) 0.65381(9) 0.47168(9) 0.0327(4) Uani 1 1 d . . .
C16 C 0.06961(12) 0.71692(10) 0.49991(9) 0.0392(5) Uani 1 1 d . . .
H16 H 0.1067 0.7217 0.5348 0.047 Uiso 1 1 calc R . .
C17 C 0.02652(13) 0.77218(10) 0.47845(10) 0.0435(5) Uani 1 1 d . . .
H17 H 0.0339 0.8146 0.4985 0.052 Uiso 1 1 calc R . .
C18 C -0.02766(13) 0.76588(10) 0.42759(10) 0.0450(5) Uani 1 1 d . . .
H18 H -0.0572 0.8041 0.4124 0.054 Uiso 1 1 calc R . .
C19 C -0.03866(13) 0.70400(10) 0.39899(10) 0.0411(5) Uani 1 1 d . . .
H19 H -0.0762 0.7000 0.3642 0.049 Uiso 1 1 calc R . .
C20 C 0.00439(11) 0.64720(9) 0.42030(9) 0.0331(4) Uani 1 1 d . . .
C21 C -0.00917(11) 0.58320(10) 0.39095(9) 0.0346(4) Uani 1 1 d . . .
C22 C -0.02508(11) 0.53069(10) 0.36583(8) 0.0340(4) Uani 1 1 d . . .
C23 C -0.03971(11) 0.46628(10) 0.33789(8) 0.0334(4) Uani 1 1 d . . .
C24 C -0.09687(11) 0.45554(10) 0.29044(8) 0.0356(4) Uani 1 1 d . . .
C25 C 0.31891(11) 0.46221(9) 0.61566(8) 0.0331(4) Uani 1 1 d . . .
C26 C 0.33294(13) 0.39490(10) 0.60181(9) 0.0409(5) Uani 1 1 d . . .
H26 H 0.2993 0.3724 0.5713 0.049 Uiso 1 1 calc R . .
C27 C 0.39653(13) 0.36093(11) 0.63296(10) 0.0469(5) Uani 1 1 d . . .
H27 H 0.4061 0.3148 0.6237 0.056 Uiso 1 1 calc R . .
C28 C 0.44643(14) 0.39311(11) 0.67746(10) 0.0487(5) Uani 1 1 d . . .
H28 H 0.4900 0.3690 0.6981 0.058 Uiso 1 1 calc R . .
C29 C 0.43309(13) 0.46004(11) 0.69190(10) 0.0455(5) Uani 1 1 d . . .
H29 H 0.4671 0.4821 0.7225 0.055 Uiso 1 1 calc R . .
C30 C 0.36948(11) 0.49458(10) 0.66120(9) 0.0355(4) Uani 1 1 d . . .
C31 C 0.34309(11) 0.56484(10) 0.66669(8) 0.0347(4) Uani 1 1 d . . .
C32 C 0.37196(13) 0.61563(10) 0.70564(9) 0.0415(5) Uani 1 1 d . . .
H32 H 0.4164 0.6075 0.7346 0.050 Uiso 1 1 calc R . .
C33 C 0.33518(13) 0.67849(11) 0.70187(9) 0.0440(5) Uani 1 1 d . . .
H33 H 0.3542 0.7137 0.7287 0.053 Uiso 1 1 calc R . .
C34 C 0.27104(13) 0.69047(10) 0.65944(9) 0.0422(5) Uani 1 1 d . . .
H34 H 0.2470 0.7341 0.6569 0.051 Uiso 1 1 calc R . .
C35 C 0.24110(12) 0.63947(10) 0.62027(9) 0.0390(5) Uani 1 1 d . . .
H35 H 0.1965 0.6480 0.5916 0.047 Uiso 1 1 calc R . .
C36 C 0.27714(11) 0.57596(9) 0.62362(8) 0.0325(4) Uani 1 1 d . . .
C37 C -0.11143(12) 0.39169(11) 0.25583(9) 0.0399(5) Uani 1 1 d . . .
C38 C -0.07907(13) 0.32747(11) 0.26324(10) 0.0473(5) Uani 1 1 d . . .
H38 H -0.0403 0.3182 0.2963 0.057 Uiso 1 1 calc R . .
C39 C -0.10390(15) 0.27672(13) 0.22187(11) 0.0571(6) Uani 1 1 d . . .
H39 H -0.0818 0.2327 0.2268 0.068 Uiso 1 1 calc R . .
C40 C -0.16014(16) 0.28969(14) 0.17390(11) 0.0647(7) Uani 1 1 d . . .
H40 H -0.1759 0.2546 0.1457 0.078 Uiso 1 1 calc R . .
C41 C -0.19371(15) 0.35281(15) 0.16636(11) 0.0616(7) Uani 1 1 d . . .
H41 H -0.2325 0.3614 0.1332 0.074 Uiso 1 1 calc R . .
C42 C -0.17043(13) 0.40411(12) 0.20765(9) 0.0463(5) Uani 1 1 d . . .
C43 C -0.19709(13) 0.47423(12) 0.21125(9) 0.0470(5) Uani 1 1 d . . .
C44 C -0.25606(14) 0.50928(14) 0.17631(11) 0.0602(7) Uani 1 1 d . . .
H44 H -0.2852 0.4879 0.1425 0.072 Uiso 1 1 calc R . .
C45 C -0.27203(15) 0.57573(15) 0.19120(12) 0.0638(7) Uani 1 1 d . . .
H45 H -0.3127 0.6001 0.1677 0.077 Uiso 1 1 calc R . .
C46 C -0.22935(14) 0.60715(13) 0.24005(11) 0.0552(6) Uani 1 1 d . . .
H46 H -0.2410 0.6529 0.2496 0.066 Uiso 1 1 calc R . .
C47 C -0.16964(13) 0.57280(11) 0.27536(10) 0.0469(5) Uani 1 1 d . . .
H47 H -0.1405 0.5948 0.3087 0.056 Uiso 1 1 calc R . .
C48 C -0.15312(12) 0.50580(11) 0.26125(9) 0.0397(5) Uani 1 1 d . . .
Cl1S Cl 0.56731(5) 0.55473(3) 0.57144(3) 0.0699(2) Uani 1 1 d . . .
Cl2S Cl 0.59611(4) 0.42672(3) 0.51161(3) 0.06271(19) Uani 1 1 d . . .
C1S C 0.52003(14) 0.48768(10) 0.52985(10) 0.0480(5) Uani 1 1 d . . .
H1S H 0.4762 0.4668 0.5574 0.058 Uiso 1 1 calc R . .

loop_
_atom_site_aniso_label
_atom_site_aniso_U_11
_atom_site_aniso_U_22
_atom_site_aniso_U_33
_atom_site_aniso_U_23
_atom_site_aniso_U_13
_atom_site_aniso_U_12
C1 0.0331(10) 0.0398(11) 0.0273(9) -0.0042(8) 0.0015(8) -0.0097(9)
C2 0.0344(10) 0.0400(11) 0.0277(10) -0.0039(8) 0.0014(8) -0.0093(9)
C3 0.0310(10) 0.0385(10) 0.0315(10) -0.0013(8) 0.0050(8) -0.0058(8)
C4 0.0401(11) 0.0431(11) 0.0366(10) -0.0052(9) 0.0015(9) -0.0066(9)
C5 0.0453(12) 0.0387(11) 0.0481(12) -0.0087(9) 0.0085(10) -0.0039(10)
C6 0.0385(11) 0.0374(11) 0.0561(13) 0.0011(10) 0.0033(10) 0.0019(9)
C7 0.0350(11) 0.0431(12) 0.0440(12) 0.0003(9) -0.0029(9) -0.0019(9)
C8 0.0297(10) 0.0373(10) 0.0323(10) -0.0020(8) 0.0041(8) -0.0056(8)
C9 0.0273(10) 0.0413(11) 0.0307(9) 0.0007(8) -0.0006(8) -0.0029(8)
C10 0.0266(10) 0.0408(11) 0.0292(9) 0.0040(8) -0.0023(8) -0.0026(8)
C11 0.0288(10) 0.0355(10) 0.0297(9) 0.0003(8) 0.0011(8) -0.0033(8)
C12 0.0289(10) 0.0363(10) 0.0307(9) -0.0001(8) 0.0017(8) -0.0042(8)
C13 0.0312(10) 0.0363(10) 0.0305(10) -0.0021(8) -0.0021(8) -0.0053(8)
C14 0.0319(10) 0.0365(10) 0.0328(10) -0.0031(8) -0.0023(8) -0.0055(9)
C15 0.0289(10) 0.0340(10) 0.0352(10) 0.0020(8) 0.0024(8) -0.0027(8)
C16 0.0368(11) 0.0387(11) 0.0422(11) -0.0021(9) -0.0053(9) -0.0042(9)
C17 0.0467(12) 0.0342(11) 0.0498(12) -0.0016(9) -0.0019(10) -0.0023(9)
C18 0.0461(12) 0.0379(11) 0.0511(13) 0.0065(10) -0.0050(10) 0.0033(9)
C19 0.0401(11) 0.0422(11) 0.0410(11) 0.0034(9) -0.0054(9) -0.0018(9)
C20 0.0297(10) 0.0366(10) 0.0329(10) 0.0031(8) 0.0013(8) -0.0024(8)
C21 0.0307(10) 0.0416(11) 0.0316(10) 0.0038(9) -0.0023(8) -0.0014(9)
C22 0.0289(10) 0.0436(11) 0.0294(9) 0.0032(9) -0.0018(8) -0.0026(8)
C23 0.0298(10) 0.0419(11) 0.0283(9) -0.0005(8) 0.0031(8) -0.0066(8)
C24 0.0287(10) 0.0494(12) 0.0287(10) 0.0004(8) 0.0031(8) -0.0101(9)
C25 0.0297(10) 0.0400(11) 0.0296(9) 0.0014(8) 0.0002(8) -0.0027(8)
C26 0.0398(11) 0.0421(11) 0.0408(11) -0.0024(9) -0.0080(9) 0.0001(9)
C27 0.0481(13) 0.0454(12) 0.0471(12) -0.0010(10) -0.0072(10) 0.0066(10)
C28 0.0449(13) 0.0528(13) 0.0485(13) 0.0049(10) -0.0117(10) 0.0093(10)
C29 0.0396(12) 0.0575(13) 0.0394(11) -0.0008(10) -0.0108(9) -0.0045(10)
C30 0.0305(10) 0.0466(11) 0.0293(10) 0.0016(8) -0.0018(8) -0.0046(9)
C31 0.0311(10) 0.0442(11) 0.0287(9) -0.0004(8) 0.0015(8) -0.0072(8)
C32 0.0397(11) 0.0506(13) 0.0343(10) -0.0034(9) -0.0052(9) -0.0094(10)
C33 0.0476(12) 0.0478(12) 0.0365(11) -0.0088(9) 0.0011(10) -0.0161(10)
C34 0.0459(12) 0.0381(11) 0.0424(11) -0.0037(9) 0.0022(10) -0.0055(9)
C35 0.0367(11) 0.0428(11) 0.0373(10) -0.0018(9) -0.0020(9) -0.0045(9)
C36 0.0302(10) 0.0394(10) 0.0279(9) -0.0010(8) 0.0023(8) -0.0057(8)
C37 0.0323(10) 0.0558(13) 0.0316(10) -0.0028(9) 0.0030(8) -0.0157(9)
C38 0.0418(12) 0.0565(13) 0.0435(12) -0.0116(10) -0.0001(10) -0.0125(10)
C39 0.0540(14) 0.0629(15) 0.0542(14) -0.0182(12) 0.0037(12) -0.0192(12)
C40 0.0659(16) 0.0783(19) 0.0499(14) -0.0198(13) 0.0015(13) -0.0338(15)
C41 0.0538(15) 0.094(2) 0.0372(12) -0.0034(13) -0.0079(11) -0.0344(14)
C42 0.0378(12) 0.0681(15) 0.0330(11) 0.0010(10) -0.0005(9) -0.0217(11)
C43 0.0333(11) 0.0746(16) 0.0333(11) 0.0100(10) -0.0024(9) -0.0174(11)
C44 0.0440(13) 0.091(2) 0.0454(13) 0.0181(13) -0.0108(11) -0.0200(13)
C45 0.0431(13) 0.091(2) 0.0572(15) 0.0306(14) -0.0101(12) -0.0049(14)
C46 0.0426(13) 0.0693(15) 0.0536(14) 0.0210(12) -0.0008(11) -0.0007(11)
C47 0.0367(12) 0.0618(14) 0.0422(12) 0.0086(10) -0.0023(9) -0.0048(10)
C48 0.0299(10) 0.0591(13) 0.0302(10) 0.0094(9) 0.0004(8) -0.0101(9)
Cl1S 0.0880(5) 0.0567(4) 0.0651(4) -0.0049(3) -0.0269(4) -0.0162(3)
Cl2S 0.0502(3) 0.0534(3) 0.0845(5) 0.0133(3) 0.0078(3) 0.0130(3)
C1S 0.0471(13) 0.0436(12) 0.0534(13) 0.0002(10) -0.0036(10) -0.0027(10)

loop_
_atom_type_symbol
_atom_type_description
_atom_type_scat_dispersion_real
_atom_type_scat_dispersion_imag
_atom_type_scat_source
C C 0.0033 0.0016 'International Tables Vol C Tables 4.2.6.8 and 6.1.1.4'
H H 0.0000 0.0000 'International Tables Vol C Tables 4.2.6.8 and 6.1.1.4'
Cl Cl 0.1484 0.1585 'International Tables Vol C Tables 4.2.6.8 and 6.1.1.4'

loop_
_geom_angle_atom_site_label_1
_geom_angle_atom_site_label_2
_geom_angle_atom_site_label_3
_geom_angle
_geom_angle_site_symmetry_1
_geom_angle_site_symmetry_3
_geom_angle_publ_flag
C2 C1 C23 178.3(2) . . ?
C1 C2 C3 175.08(19) . . ?
C4 C3 C8 118.67(18) . . ?
C4 C3 C2 119.95(17) . . ?
C8 C3 C2 121.37(16) . . ?
C5 C4 C3 121.05(19) . . ?
C4 C5 C6 120.32(19) . . ?
C7 C6 C5 119.91(19) . . ?
C6 C7 C8 121.14(19) . . ?
C7 C8 C3 118.91(17) . . ?
C7 C8 C9 120.17(17) . . ?
C3 C8 C9 120.88(17) . . ?
C10 C9 C8 175.2(2) . . ?
C9 C10 C11 176.5(2) . . ?
C12 C11 C13 122.85(17) . . ?
C12 C11 C10 123.07(17) . . ?
C13 C11 C10 114.07(15) . . ?
C11 C12 C36 127.01(17) . . ?
C11 C12 C25 126.88(17) . . ?
C36 C12 C25 106.09(15) . . ?
C14 C13 C11 177.08(19) . . ?
C13 C14 C15 174.03(19) . . ?
C16 C15 C20 118.61(17) . . ?
C16 C15 C14 119.68(17) . . ?
C20 C15 C14 121.71(16) . . ?
C17 C16 C15 121.65(18) . . ?
C16 C17 C18 119.77(19) . . ?
C19 C18 C17 119.88(19) . . ?
C18 C19 C20 121.15(19) . . ?
C19 C20 C15 118.93(17) . . ?
C19 C20 C21 120.37(17) . . ?
C15 C20 C21 120.70(16) . . ?
C22 C21 C20 176.3(2) . . ?
C21 C22 C23 176.4(2) . . ?
C24 C23 C22 123.31(18) . . ?
C24 C23 C1 122.31(17) . . ?
C22 C23 C1 114.37(16) . . ?
C23 C24 C48 127.11(18) . . ?
C23 C24 C37 126.62(18) . . ?
C48 C24 C37 106.20(16) . . ?
C26 C25 C30 119.37(17) . . ?
C26 C25 C12 132.53(17) . . ?
C30 C25 C12 108.07(16) . . ?
C27 C26 C25 119.27(18) . . ?
C26 C27 C28 121.1(2) . . ?
C29 C28 C27 120.28(19) . . ?
C28 C29 C30 119.17(19) . . ?
C29 C30 C25 120.77(18) . . ?
C29 C30 C31 130.31(18) . . ?
C25 C30 C31 108.91(16) . . ?
C32 C31 C36 121.21(18) . . ?
C32 C31 C30 130.44(18) . . ?
C36 C31 C30 108.34(16) . . ?
C31 C32 C33 118.99(19) . . ?
C34 C33 C32 120.57(19) . . ?
C33 C34 C35 120.9(2) . . ?
C36 C35 C34 119.29(18) . . ?
C35 C36 C31 119.05(17) . . ?
C35 C36 C12 132.36(17) . . ?
C31 C36 C12 108.58(16) . . ?
C38 C37 C42 119.52(19) . . ?
C38 C37 C24 132.45(18) . . ?
C42 C37 C24 108.04(19) . . ?
C37 C38 C39 119.4(2) . . ?
C40 C39 C38 120.7(2) . . ?
C41 C40 C39 120.7(2) . . ?
C40 C41 C42 119.5(2) . . ?
C41 C42 C37 120.1(2) . . ?
C41 C42 C43 130.9(2) . . ?
C37 C42 C43 109.00(18) . . ?
C44 C43 C48 120.8(2) . . ?
C44 C43 C42 130.7(2) . . ?
C48 C43 C42 108.53(18) . . ?
C45 C44 C43 119.1(2) . . ?
C44 C45 C46 120.6(2) . . ?
C45 C46 C47 121.0(2) . . ?
C46 C47 C48 119.1(2) . . ?
C47 C48 C43 119.36(19) . . ?
C47 C48 C24 132.41(18) . . ?
C43 C48 C24 108.20(19) . . ?
C1S C1S Cl2S 109.8(2) 5_666 . ?
C1S C1S Cl1S 110.7(2) 5_666 . ?
Cl2S C1S Cl1S 109.44(12) . . ?

loop_
_geom_bond_atom_site_label_1
_geom_bond_atom_site_label_2
_geom_bond_distance
_geom_bond_site_symmetry_2
_geom_bond_publ_flag
C1 C2 1.200(3) . ?
C1 C23 1.432(3) . ?
C2 C3 1.427(3) . ?
C3 C4 1.403(3) . ?
C3 C8 1.409(3) . ?
C4 C5 1.372(3) . ?
C5 C6 1.378(3) . ?
C6 C7 1.377(3) . ?
C7 C8 1.397(3) . ?
C8 C9 1.427(3) . ?
C9 C10 1.197(3) . ?
C10 C11 1.432(3) . ?
C11 C12 1.367(2) . ?
C11 C13 1.431(3) . ?
C12 C36 1.477(2) . ?
C12 C25 1.481(3) . ?
C13 C14 1.199(3) . ?
C14 C15 1.428(3) . ?
C15 C16 1.396(3) . ?
C15 C20 1.409(3) . ?
C16 C17 1.373(3) . ?
C17 C18 1.383(3) . ?
C18 C19 1.381(3) . ?
C19 C20 1.396(3) . ?
C20 C21 1.431(3) . ?
C21 C22 1.198(3) . ?
C22 C23 1.428(3) . ?
C23 C24 1.371(3) . ?
C24 C48 1.478(3) . ?
C24 C37 1.482(3) . ?
C25 C26 1.388(3) . ?
C25 C30 1.410(3) . ?
C26 C27 1.386(3) . ?
C27 C28 1.387(3) . ?
C28 C29 1.381(3) . ?
C29 C30 1.387(3) . ?
C30 C31 1.464(3) . ?
C31 C32 1.380(3) . ?
C31 C36 1.408(3) . ?
C32 C33 1.383(3) . ?
C33 C34 1.381(3) . ?
C34 C35 1.392(3) . ?
C35 C36 1.390(3) . ?
C37 C38 1.386(3) . ?
C37 C42 1.407(3) . ?
C38 C39 1.391(3) . ?
C39 C40 1.377(3) . ?
C40 C41 1.374(4) . ?
C41 C42 1.391(3) . ?
C42 C43 1.460(3) . ?
C43 C44 1.384(3) . ?
C43 C48 1.413(3) . ?
C44 C45 1.382(4) . ?
C45 C46 1.383(3) . ?
C46 C47 1.389(3) . ?
C47 C48 1.390(3) . ?
Cl1S C1S 1.765(2) . ?
Cl2S C1S 1.759(2) . ?
C1S C1S 1.494(4) 5_666 ?

loop_
_geom_torsion_atom_site_label_1
_geom_torsion_atom_site_label_2
_geom_torsion_atom_site_label_3
_geom_torsion_atom_site_label_4
_geom_torsion
_geom_torsion_site_symmetry_1
_geom_torsion_site_symmetry_2
_geom_torsion_site_symmetry_3
_geom_torsion_site_symmetry_4
_geom_torsion_publ_flag
C23 C1 C2 C3 -173(100) . . . . ?
C1 C2 C3 C4 7(2) . . . . ?
C1 C2 C3 C8 -174(2) . . . . ?
C8 C3 C4 C5 0.3(3) . . . . ?
C2 C3 C4 C5 179.42(18) . . . . ?
C3 C4 C5 C6 0.3(3) . . . . ?
C4 C5 C6 C7 0.0(3) . . . . ?
C5 C6 C7 C8 -0.9(3) . . . . ?
C6 C7 C8 C3 1.4(3) . . . . ?
C6 C7 C8 C9 -176.17(18) . . . . ?
C4 C3 C8 C7 -1.1(3) . . . . ?
C2 C3 C8 C7 179.77(17) . . . . ?
C4 C3 C8 C9 176.46(17) . . . . ?
C2 C3 C8 C9 -2.6(3) . . . . ?
C7 C8 C9 C10 36(2) . . . . ?
C3 C8 C9 C10 -141(2) . . . . ?
C8 C9 C10 C11 151(3) . . . . ?
C9 C10 C11 C12 175(100) . . . . ?
C9 C10 C11 C13 -6(3) . . . . ?
C13 C11 C12 C36 2.6(3) . . . . ?
C10 C11 C12 C36 -178.87(17) . . . . ?
C13 C11 C12 C25 -175.38(17) . . . . ?
C10 C11 C12 C25 3.2(3) . . . . ?
C12 C11 C13 C14 148(4) . . . . ?
C10 C11 C13 C14 -31(4) . . . . ?
C11 C13 C14 C15 -147(3) . . . . ?
C13 C14 C15 C16 -5(2) . . . . ?
C13 C14 C15 C20 175.3(19) . . . . ?
C20 C15 C16 C17 -0.6(3) . . . . ?
C14 C15 C16 C17 179.39(19) . . . . ?
C15 C16 C17 C18 -0.1(3) . . . . ?
C16 C17 C18 C19 0.5(3) . . . . ?
C17 C18 C19 C20 -0.3(3) . . . . ?
C18 C19 C20 C15 -0.4(3) . . . . ?
C18 C19 C20 C21 178.65(19) . . . . ?
C16 C15 C20 C19 0.8(3) . . . . ?
C14 C15 C20 C19 -179.17(17) . . . . ?
C16 C15 C20 C21 -178.22(17) . . . . ?
C14 C15 C20 C21 1.8(3) . . . . ?
C19 C20 C21 C22 -33(3) . . . . ?
C15 C20 C21 C22 146(3) . . . . ?
C20 C21 C22 C23 -158(3) . . . . ?
C21 C22 C23 C24 -172(3) . . . . ?
C21 C22 C23 C1 7(3) . . . . ?
C2 C1 C23 C24 172(100) . . . . ?
C2 C1 C23 C22 -7(7) . . . . ?
C22 C23 C24 C48 -1.3(3) . . . . ?
C1 C23 C24 C48 -179.80(17) . . . . ?
C22 C23 C24 C37 175.23(17) . . . . ?
C1 C23 C24 C37 -3.2(3) . . . . ?
C11 C12 C25 C26 -0.3(3) . . . . ?
C36 C12 C25 C26 -178.6(2) . . . . ?
C11 C12 C25 C30 177.86(17) . . . . ?
C36 C12 C25 C30 -0.45(19) . . . . ?
C30 C25 C26 C27 -0.1(3) . . . . ?
C12 C25 C26 C27 177.9(2) . . . . ?
C25 C26 C27 C28 -0.3(3) . . . . ?
C26 C27 C28 C29 0.4(3) . . . . ?
C27 C28 C29 C30 -0.2(3) . . . . ?
C28 C29 C30 C25 -0.1(3) . . . . ?
C28 C29 C30 C31 -179.0(2) . . . . ?
C26 C25 C30 C29 0.3(3) . . . . ?
C12 C25 C30 C29 -178.15(17) . . . . ?
C26 C25 C30 C31 179.36(17) . . . . ?
C12 C25 C30 C31 0.9(2) . . . . ?
C29 C30 C31 C32 -2.8(3) . . . . ?
C25 C30 C31 C32 178.25(19) . . . . ?
C29 C30 C31 C36 177.9(2) . . . . ?
C25 C30 C31 C36 -1.0(2) . . . . ?
C36 C31 C32 C33 -0.2(3) . . . . ?
C30 C31 C32 C33 -179.36(19) . . . . ?
C31 C32 C33 C34 -0.5(3) . . . . ?
C32 C33 C34 C35 1.0(3) . . . . ?
C33 C34 C35 C36 -0.7(3) . . . . ?
C34 C35 C36 C31 0.1(3) . . . . ?
C34 C35 C36 C12 178.80(18) . . . . ?
C32 C31 C36 C35 0.4(3) . . . . ?
C30 C31 C36 C35 179.75(16) . . . . ?
C32 C31 C36 C12 -178.63(17) . . . . ?
C30 C31 C36 C12 0.7(2) . . . . ?
C11 C12 C36 C35 2.7(3) . . . . ?
C25 C12 C36 C35 -179.03(19) . . . . ?
C11 C12 C36 C31 -178.49(17) . . . . ?
C25 C12 C36 C31 -0.19(19) . . . . ?
C23 C24 C37 C38 5.2(3) . . . . ?
C48 C24 C37 C38 -177.7(2) . . . . ?
C23 C24 C37 C42 -175.17(18) . . . . ?
C48 C24 C37 C42 2.0(2) . . . . ?
C42 C37 C38 C39 1.6(3) . . . . ?
C24 C37 C38 C39 -178.8(2) . . . . ?
C37 C38 C39 C40 -0.1(3) . . . . ?
C38 C39 C40 C41 -0.8(4) . . . . ?
C39 C40 C41 C42 0.1(4) . . . . ?
C40 C41 C42 C37 1.5(3) . . . . ?
C40 C41 C42 C43 -178.7(2) . . . . ?
C38 C37 C42 C41 -2.3(3) . . . . ?
C24 C37 C42 C41 177.97(18) . . . . ?
C38 C37 C42 C43 177.79(18) . . . . ?
C24 C37 C42 C43 -1.9(2) . . . . ?
C41 C42 C43 C44 3.2(4) . . . . ?
C37 C42 C43 C44 -176.9(2) . . . . ?
C41 C42 C43 C48 -178.8(2) . . . . ?
C37 C42 C43 C48 1.1(2) . . . . ?
C48 C43 C44 C45 -0.5(3) . . . . ?
C42 C43 C44 C45 177.3(2) . . . . ?
C43 C44 C45 C46 0.5(3) . . . . ?
C44 C45 C46 C47 -0.1(3) . . . . ?
C45 C46 C47 C48 -0.2(3) . . . . ?
C46 C47 C48 C43 0.2(3) . . . . ?
C46 C47 C48 C24 -177.60(19) . . . . ?
C44 C43 C48 C47 0.1(3) . . . . ?
C42 C43 C48 C47 -178.13(17) . . . . ?
C44 C43 C48 C24 178.43(18) . . . . ?
C42 C43 C48 C24 0.2(2) . . . . ?
C23 C24 C48 C47 -6.2(3) . . . . ?
C37 C24 C48 C47 176.7(2) . . . . ?
C23 C24 C48 C43 175.82(18) . . . . ?
C37 C24 C48 C43 -1.3(2) . . . . ?
Cl1S C1S C1S Cl1S 180.0 . . 5_666 5_666 ?
Cl1S C1S C1S Cl2S -59.1(3) . . 5_666 5_666 ?
Cl2S C1S C1S Cl2S 180.0 . . 5_666 5_666 ?
